data_4107418
loop_
_publ_author_name
'Antonio G. DiPasquale'
'James M. Mayer'

_publ_section_title
;
 Hydrogen Peroxide: A Poor Ligand to Gallium Tetraphenylporphyrin
;
_journal_name_full 'Journal of the American Chemical Society'
_journal_page_first 1812
_journal_page_last 1813
_journal_paper_doi 10.1021/ja077598w
_journal_volume 130
_journal_year 2008
_chemical_formula_sum 'C52 H36 F3 Ga N4 O3 S'
_chemical_formula_weight 923.63
_chemical_name_common (TPP)GaOTf
_chemical_name_systematic
;
 ?
;
_space_group_IT_number 14
_symmetry_cell_setting monoclinic
_symmetry_space_group_name_Hall '-P 2ybc'
_symmetry_space_group_name_H-M 'P 1 21/c 1'
_atom_sites_solution_hydrogens geom
_atom_sites_solution_primary direct
_atom_sites_solution_secondary difmap
_audit_creation_method SHELXL-97
_cell_angle_alpha 90
_cell_angle_beta 104.112(4)
_cell_angle_gamma 90
_cell_formula_units_Z 4
_cell_length_a 10.5501(4)
_cell_length_b 32.0848(16)
_cell_length_c 12.7865(6)
_cell_measurement_temperature 130(2)
_cell_volume 4197.6(3)
_computing_structure_refinement 'SHELXL-97 (Sheldrick, 1997)'
_diffrn_ambient_temperature 130(2)
_diffrn_measured_fraction_theta_full 0.976
_diffrn_measured_fraction_theta_max 0.912
_diffrn_radiation_monochromator graphite
_diffrn_radiation_source 'fine-focus sealed tube'
_diffrn_radiation_type MoK\a
_diffrn_radiation_wavelength 0.71073
_diffrn_reflns_av_R_equivalents 0.0000
_diffrn_reflns_av_sigmaI/netI 0.2614
_diffrn_reflns_limit_h_max 13
_diffrn_reflns_limit_h_min -13
_diffrn_reflns_limit_k_max 42
_diffrn_reflns_limit_k_min 0
_diffrn_reflns_limit_l_max 16
_diffrn_reflns_limit_l_min 0
_diffrn_reflns_number 9487
_diffrn_reflns_theta_full 25.00
_diffrn_reflns_theta_max 28.27
_diffrn_reflns_theta_min 2.94
_exptl_absorpt_coefficient_mu 0.770
_exptl_absorpt_correction_T_max 0.9339
_exptl_absorpt_correction_T_min 0.9132
_exptl_absorpt_correction_type multi-scan
_exptl_absorpt_process_details HKL-2000
_exptl_crystal_colour purple
_exptl_crystal_density_diffrn 1.462
_exptl_crystal_description block
_exptl_crystal_F_000 1896
_exptl_crystal_size_max 0.12
_exptl_crystal_size_mid 0.09
_exptl_crystal_size_min 0.09
_refine_diff_density_max 0.390
_refine_diff_density_min -0.712
_refine_diff_density_rms 0.083
_refine_ls_extinction_method none
_refine_ls_goodness_of_fit_ref 0.855
_refine_ls_hydrogen_treatment constr
_refine_ls_matrix_type full
_refine_ls_number_parameters 578
_refine_ls_number_reflns 9487
_refine_ls_number_restraints 0
_refine_ls_restrained_S_all 0.855
_refine_ls_R_factor_all 0.2125
_refine_ls_R_factor_gt 0.0561
_refine_ls_shift/su_max 0.001
_refine_ls_shift/su_mean 0.000
_refine_ls_structure_factor_coef Fsqd
_refine_ls_weighting_details 'calc w=1/[\s^2^(Fo^2^)+(0.0284P)^2^+0.0000P] where P=(Fo^2^+2Fc^2^)/3'
_refine_ls_weighting_scheme calc
_refine_ls_wR_factor_gt 0.0921
_refine_ls_wR_factor_ref 0.1297
_reflns_number_gt 3414
_reflns_number_total 9487
_reflns_threshold_expression >2sigma(I)
_cod_data_source_file ja077598w-file004.cif
_cod_data_source_block import
_cod_database_code 4107418

loop_
_symmetry_equiv_pos_as_xyz
'x, y, z'
'-x, y+1/2, -z+1/2'
'-x, -y, -z'
'x, -y-1/2, z-1/2'

loop_
_atom_site_label
_atom_site_type_symbol
_atom_site_fract_x
_atom_site_fract_y
_atom_site_fract_z
_atom_site_U_iso_or_equiv
_atom_site_adp_type
_atom_site_occupancy
_atom_site_symmetry_multiplicity
_atom_site_calc_flag
_atom_site_refinement_flags
C1 C 0.5452(5) 0.13436(14) 0.9213(4) 0.0339(12) Uani 1 1 d .
C2 C 0.6017(5) 0.09884(14) 0.9748(3) 0.0326(12) Uani 1 1 d .
C3 C 0.6840(5) 0.07160(14) 0.9352(3) 0.0298(11) Uani 1 1 d .
C4 C 0.7467(5) 0.03571(13) 0.9892(4) 0.0334(12) Uani 1 1 d .
H4 H 0.7441 0.0265 1.0592 0.040 Uiso 1 1 calc R
C5 C 0.8108(5) 0.01715(14) 0.9224(4) 0.0368(13) Uani 1 1 d .
H5 H 0.8606 -0.0078 0.9369 0.044 Uiso 1 1 calc R
C6 C 0.7908(5) 0.04129(14) 0.8269(4) 0.0321(12) Uani 1 1 d .
C7 C 0.8451(5) 0.03270(14) 0.7398(3) 0.0312(12) Uani 1 1 d .
C8 C 0.8452(5) 0.06100(14) 0.6575(4) 0.0361(13) Uani 1 1 d .
C9 C 0.9070(5) 0.05349(15) 0.5704(3) 0.0352(13) Uani 1 1 d .
H9 H 0.9425 0.0279 0.5534 0.042 Uiso 1 1 calc R
C10 C 0.9046(5) 0.08994(15) 0.5179(4) 0.0403(13) Uani 1 1 d .
H10 H 0.9408 0.0950 0.4579 0.048 Uiso 1 1 calc R
C11 C 0.8381(5) 0.11978(14) 0.5683(3) 0.0312(11) Uani 1 1 d .
C12 C 0.8139(5) 0.16101(14) 0.5351(3) 0.0307(12) Uani 1 1 d .
C13 C 0.7298(5) 0.18760(14) 0.5731(3) 0.0314(12) Uani 1 1 d .
C14 C 0.6976(5) 0.22939(14) 0.5366(3) 0.0342(12) Uani 1 1 d .
H14 H 0.7345 0.2446 0.4875 0.041 Uiso 1 1 calc R
C15 C 0.6052(5) 0.24313(14) 0.5850(3) 0.0320(12) Uani 1 1 d .
H15 H 0.5638 0.2696 0.5749 0.038 Uiso 1 1 calc R
C16 C 0.5806(5) 0.21064(14) 0.6543(3) 0.0319(12) Uani 1 1 d .
C17 C 0.4962(5) 0.21408(14) 0.7223(4) 0.0336(12) Uani 1 1 d .
C18 C 0.4937(5) 0.18593(14) 0.8045(3) 0.0328(12) Uani 1 1 d .
C19 C 0.4145(5) 0.19063(14) 0.8808(3) 0.0336(12) Uani 1 1 d .
H19 H 0.3511 0.2117 0.8806 0.040 Uiso 1 1 calc R
C20 C 0.4480(5) 0.15927(14) 0.9527(4) 0.0363(13) Uani 1 1 d .
H20 H 0.4131 0.1545 1.0135 0.044 Uiso 1 1 calc R
C21 C 0.5729(5) 0.08793(14) 1.0815(3) 0.0336(12) Uani 1 1 d .
C22 C 0.6129(5) 0.11459(14) 1.1708(4) 0.0369(13) Uani 1 1 d .
H22 H 0.6559 0.1401 1.1638 0.044 Uiso 1 1 calc R
C23 C 0.5894(5) 0.10342(16) 1.2686(4) 0.0418(14) Uani 1 1 d .
H23 H 0.6138 0.1218 1.3283 0.050 Uiso 1 1 calc R
C24 C 0.5314(5) 0.06611(16) 1.2807(4) 0.0420(14) Uani 1 1 d .
H24 H 0.5180 0.0584 1.3490 0.050 Uiso 1 1 calc R
C25 C 0.4924(5) 0.03964(15) 1.1934(4) 0.0404(13) Uani 1 1 d .
H25 H 0.4521 0.0138 1.2017 0.048 Uiso 1 1 calc R
C26 C 0.5118(5) 0.05075(15) 1.0944(4) 0.0375(13) Uani 1 1 d .
H26 H 0.4831 0.0327 1.0344 0.045 Uiso 1 1 calc R
C27 C 0.9115(5) -0.00819(15) 0.7392(3) 0.0327(12) Uani 1 1 d .
C28 C 1.0434(5) -0.01032(15) 0.7397(3) 0.0363(13) Uani 1 1 d .
H28 H 1.0916 0.0147 0.7398 0.044 Uiso 1 1 calc R
C29 C 1.1055(5) -0.04864(15) 0.7401(3) 0.0389(13) Uani 1 1 d .
H29 H 1.1953 -0.0497 0.7393 0.047 Uiso 1 1 calc R
C30 C 1.0370(6) -0.08491(15) 0.7416(3) 0.0399(13) Uani 1 1 d .
H30 H 1.0807 -0.1109 0.7445 0.048 Uiso 1 1 calc R
C31 C 0.9047(5) -0.08406(15) 0.7388(3) 0.0392(13) Uani 1 1 d .
H31 H 0.8566 -0.1092 0.7367 0.047 Uiso 1 1 calc R
C32 C 0.8439(5) -0.04557(15) 0.7391(3) 0.0396(13) Uani 1 1 d .
H32 H 0.7539 -0.0447 0.7393 0.048 Uiso 1 1 calc R
C33 C 0.8808(5) 0.17670(14) 0.4519(3) 0.0322(12) Uani 1 1 d .
C34 C 1.0175(5) 0.17550(14) 0.4730(4) 0.0376(13) Uani 1 1 d .
H34 H 1.0666 0.1659 0.5411 0.045 Uiso 1 1 calc R
C35 C 1.0823(5) 0.18816(14) 0.3960(4) 0.0434(14) Uani 1 1 d .
H35 H 1.1749 0.1868 0.4108 0.052 Uiso 1 1 calc R
C36 C 1.0096(6) 0.20292(15) 0.2968(4) 0.0474(15) Uani 1 1 d .
H36 H 1.0529 0.2117 0.2436 0.057 Uiso 1 1 calc R
C37 C 0.8764(5) 0.20482(15) 0.2760(4) 0.0419(14) Uani 1 1 d .
H37 H 0.8277 0.2152 0.2085 0.050 Uiso 1 1 calc R
C38 C 0.8114(5) 0.19173(13) 0.3524(4) 0.0352(12) Uani 1 1 d .
H38 H 0.7187 0.1931 0.3366 0.042 Uiso 1 1 calc R
C39 C 0.4070(5) 0.25095(14) 0.7038(4) 0.0309(12) Uani 1 1 d .
C40 C 0.4216(5) 0.28407(14) 0.7757(4) 0.0339(12) Uani 1 1 d .
H40 H 0.4861 0.2827 0.8420 0.041 Uiso 1 1 calc R
C41 C 0.3432(5) 0.31921(14) 0.7517(4) 0.0373(13) Uani 1 1 d .
H41 H 0.3543 0.3418 0.8011 0.045 Uiso 1 1 calc R
C42 C 0.2481(5) 0.32106(15) 0.6548(4) 0.0402(13) Uani 1 1 d .
H42 H 0.1958 0.3453 0.6368 0.048 Uiso 1 1 calc R
C43 C 0.2298(5) 0.28733(16) 0.5845(4) 0.0409(13) Uani 1 1 d .
H43 H 0.1627 0.2881 0.5197 0.049 Uiso 1 1 calc R
C44 C 0.3088(5) 0.25284(15) 0.6086(4) 0.0363(13) Uani 1 1 d .
H44 H 0.2964 0.2300 0.5599 0.044 Uiso 1 1 calc R
C45 C 0.3138(6) 0.05180(18) 0.5728(5) 0.0522(15) Uani 1 1 d .
C46 C 1.0882(6) 0.11863(18) 0.8949(4) 0.0521(15) Uani 1 1 d .
C47 C 0.9987(6) 0.12370(19) 0.9585(4) 0.0570(16) Uani 1 1 d .
H47 H 0.9959 0.1038 1.0131 0.068 Uiso 1 1 calc R
C48 C 0.9134(6) 0.1575(2) 0.9428(5) 0.0638(17) Uani 1 1 d .
H48 H 0.8533 0.1604 0.9869 0.077 Uiso 1 1 calc R
C49 C 0.9147(6) 0.18653(18) 0.8659(5) 0.0613(17) Uani 1 1 d .
H49 H 0.8566 0.2096 0.8560 0.074 Uiso 1 1 calc R
C50 C 1.0024(6) 0.18170(18) 0.8021(4) 0.0597(16) Uani 1 1 d .
H50 H 1.0043 0.2019 0.7481 0.072 Uiso 1 1 calc R
C51 C 1.0874(6) 0.14832(18) 0.8151(4) 0.0534(15) Uani 1 1 d .
H51 H 1.1456 0.1455 0.7693 0.064 Uiso 1 1 calc R
C52 C 1.1830(6) 0.08312(17) 0.9133(5) 0.0705(19) Uani 1 1 d .
H52A H 1.1350 0.0567 0.9062 0.106 Uiso 1 1 calc R
H52B H 1.2406 0.0852 0.9860 0.106 Uiso 1 1 calc R
H52C H 1.2356 0.0842 0.8599 0.106 Uiso 1 1 calc R
N1 N 0.5717(4) 0.15067(11) 0.8283(3) 0.0321(10) Uani 1 1 d .
N2 N 0.7142(4) 0.07590(11) 0.8353(3) 0.0296(9) Uani 1 1 d .
N3 N 0.7976(4) 0.10149(11) 0.6531(3) 0.0313(10) Uani 1 1 d .
N4 N 0.6601(4) 0.17618(11) 0.6485(3) 0.0310(10) Uani 1 1 d .
O1 O 0.5198(3) 0.09353(10) 0.6345(2) 0.0406(9) Uani 1 1 d .
O2 O 0.3132(4) 0.12933(11) 0.6274(3) 0.0653(11) Uani 1 1 d .
O3 O 0.3771(4) 0.11140(11) 0.4617(3) 0.0667(12) Uani 1 1 d .
F1 F 0.1870(3) 0.05205(10) 0.5212(3) 0.0686(10) Uani 1 1 d .
F2 F 0.3729(3) 0.02385(10) 0.5247(3) 0.0753(10) Uani 1 1 d .
F3 F 0.3204(4) 0.03875(10) 0.6718(3) 0.0858(12) Uani 1 1 d .
S1 S 0.38495(14) 0.10303(4) 0.57223(10) 0.0421(4) Uani 1 1 d .
Ga1 Ga 0.66707(6) 0.122749(16) 0.72968(4) 0.03338(16) Uani 1 1 d .

loop_
_atom_site_aniso_label
_atom_site_aniso_U_11
_atom_site_aniso_U_22
_atom_site_aniso_U_33
_atom_site_aniso_U_23
_atom_site_aniso_U_13
_atom_site_aniso_U_12
C1 0.034(3) 0.033(3) 0.034(3) -0.007(2) 0.006(2) -0.002(2)
C2 0.034(3) 0.030(3) 0.032(3) -0.001(2) 0.005(2) -0.003(3)
C3 0.031(3) 0.029(3) 0.028(3) 0.001(2) 0.004(2) -0.001(2)
C4 0.036(3) 0.034(3) 0.029(3) 0.005(2) 0.007(2) 0.011(2)
C5 0.040(4) 0.033(3) 0.038(3) 0.000(2) 0.011(3) 0.002(3)
C6 0.034(3) 0.026(3) 0.038(3) 0.002(2) 0.012(2) 0.001(2)
C7 0.028(3) 0.032(3) 0.034(3) -0.002(2) 0.008(2) 0.001(2)
C8 0.038(4) 0.031(3) 0.040(3) -0.002(2) 0.011(3) 0.000(3)
C9 0.040(4) 0.037(3) 0.030(3) -0.001(2) 0.012(2) 0.009(3)
C10 0.049(4) 0.038(3) 0.037(3) 0.002(2) 0.017(3) 0.012(3)
C11 0.039(3) 0.024(3) 0.028(2) 0.000(2) 0.005(2) 0.000(2)
C12 0.028(3) 0.038(3) 0.025(2) 0.000(2) 0.005(2) -0.001(2)
C13 0.032(3) 0.031(3) 0.029(3) -0.002(2) 0.004(2) -0.006(2)
C14 0.040(4) 0.033(3) 0.029(3) -0.002(2) 0.007(2) 0.000(3)
C15 0.034(3) 0.026(3) 0.035(3) 0.002(2) 0.008(2) 0.006(2)
C16 0.033(3) 0.032(3) 0.030(3) -0.001(2) 0.005(2) 0.000(2)
C17 0.036(3) 0.033(3) 0.032(3) -0.003(2) 0.009(2) -0.004(3)
C18 0.034(3) 0.033(3) 0.030(3) 0.000(2) 0.005(2) -0.001(3)
C19 0.025(3) 0.034(3) 0.040(3) -0.006(2) 0.005(2) 0.001(2)
C20 0.042(4) 0.030(3) 0.042(3) -0.002(2) 0.019(3) -0.001(3)
C21 0.035(3) 0.037(3) 0.032(3) 0.002(2) 0.014(2) 0.003(3)
C22 0.037(3) 0.032(3) 0.045(3) 0.000(2) 0.016(3) 0.001(2)
C23 0.052(4) 0.043(3) 0.031(3) -0.005(2) 0.013(3) -0.001(3)
C24 0.038(4) 0.050(3) 0.039(3) 0.011(3) 0.011(3) 0.012(3)
C25 0.039(4) 0.041(3) 0.042(3) -0.001(2) 0.011(3) -0.008(3)
C26 0.034(4) 0.040(3) 0.041(3) -0.002(2) 0.014(3) 0.001(3)
C27 0.034(4) 0.035(3) 0.030(3) -0.001(2) 0.010(2) 0.002(3)
C28 0.042(4) 0.034(3) 0.033(3) -0.005(2) 0.010(3) 0.000(3)
C29 0.043(4) 0.042(3) 0.034(3) -0.002(2) 0.015(3) 0.011(3)
C30 0.056(4) 0.033(3) 0.030(3) -0.001(2) 0.011(3) 0.007(3)
C31 0.048(4) 0.034(3) 0.038(3) -0.002(2) 0.015(3) -0.003(3)
C32 0.041(4) 0.040(3) 0.040(3) 0.001(2) 0.015(3) 0.005(3)
C33 0.034(4) 0.031(3) 0.031(3) -0.001(2) 0.008(2) 0.002(2)
C34 0.035(4) 0.044(3) 0.034(3) -0.004(2) 0.008(2) -0.001(3)
C35 0.038(4) 0.040(3) 0.056(3) -0.011(3) 0.019(3) -0.005(3)
C36 0.062(5) 0.042(3) 0.046(3) 0.002(3) 0.028(3) 0.007(3)
C37 0.048(4) 0.040(3) 0.041(3) 0.013(2) 0.019(3) 0.012(3)
C38 0.034(3) 0.035(3) 0.039(3) 0.001(2) 0.012(3) 0.004(3)
C39 0.033(3) 0.030(3) 0.030(3) 0.004(2) 0.008(2) 0.004(2)
C40 0.033(3) 0.033(3) 0.037(3) -0.003(2) 0.010(2) 0.000(3)
C41 0.039(4) 0.028(3) 0.049(3) 0.000(2) 0.020(3) 0.003(3)
C42 0.035(4) 0.041(3) 0.046(3) 0.011(3) 0.013(3) 0.006(3)
C43 0.031(3) 0.053(4) 0.039(3) 0.000(3) 0.010(3) -0.001(3)
C44 0.035(4) 0.041(3) 0.033(3) 0.000(2) 0.009(3) 0.007(3)
C45 0.034(4) 0.063(4) 0.058(4) -0.006(3) 0.008(3) -0.002(3)
C46 0.043(4) 0.047(4) 0.059(4) -0.003(3) -0.002(3) -0.013(3)
C47 0.051(4) 0.054(4) 0.058(4) 0.006(3) -0.002(3) -0.027(4)
C48 0.051(5) 0.062(4) 0.071(4) 0.002(4) 0.001(3) -0.009(4)
C49 0.048(5) 0.052(4) 0.076(4) -0.011(3) 0.001(4) 0.003(3)
C50 0.065(5) 0.047(4) 0.055(4) -0.003(3) -0.009(3) -0.008(4)
C51 0.048(4) 0.055(4) 0.048(4) -0.005(3) -0.006(3) -0.010(3)
C52 0.071(5) 0.052(4) 0.080(4) 0.001(3) 0.002(4) 0.007(4)
N1 0.038(3) 0.027(2) 0.028(2) 0.0026(17) 0.0039(19) -0.002(2)
N2 0.024(3) 0.035(2) 0.030(2) -0.0045(18) 0.0054(18) -0.005(2)
N3 0.037(3) 0.028(2) 0.028(2) 0.0029(17) 0.0050(18) 0.000(2)
N4 0.028(3) 0.031(2) 0.036(2) -0.0026(18) 0.0124(19) 0.000(2)
O1 0.025(2) 0.047(2) 0.045(2) -0.0014(16) -0.0023(16) 0.0055(17)
O2 0.050(3) 0.059(3) 0.084(3) -0.031(2) 0.010(2) 0.017(2)
O3 0.086(3) 0.078(3) 0.034(2) 0.0172(19) 0.009(2) -0.004(2)
F1 0.046(3) 0.072(2) 0.088(2) -0.0122(19) 0.016(2) -0.0114(19)
F2 0.061(3) 0.051(2) 0.114(3) -0.028(2) 0.021(2) -0.0029(19)
F3 0.092(3) 0.092(3) 0.072(2) 0.029(2) 0.019(2) -0.020(2)
S1 0.0416(10) 0.0388(8) 0.0428(8) -0.0009(6) 0.0045(7) 0.0013(7)
Ga1 0.0348(4) 0.0329(3) 0.0333(3) 0.0006(3) 0.0100(2) 0.0034(3)

loop_
_atom_type_symbol
_atom_type_description
_atom_type_scat_dispersion_real
_atom_type_scat_dispersion_imag
_atom_type_scat_source
C C 0.0033 0.0016 'International Tables Vol C Tables 4.2.6.8 and 6.1.1.4'
H H 0.0000 0.0000 'International Tables Vol C Tables 4.2.6.8 and 6.1.1.4'
N N 0.0061 0.0033 'International Tables Vol C Tables 4.2.6.8 and 6.1.1.4'
O O 0.0106 0.0060 'International Tables Vol C Tables 4.2.6.8 and 6.1.1.4'
F F 0.0171 0.0103 'International Tables Vol C Tables 4.2.6.8 and 6.1.1.4'
S S 0.1246 0.1234 'International Tables Vol C Tables 4.2.6.8 and 6.1.1.4'
Ga Ga 0.2307 1.6083 'International Tables Vol C Tables 4.2.6.8 and 6.1.1.4'

loop_
_geom_angle_atom_site_label_1
_geom_angle_atom_site_label_2
_geom_angle_atom_site_label_3
_geom_angle
C2 C1 N1 125.5(4)
C2 C1 C20 124.8(4)
N1 C1 C20 109.7(4)
C1 C2 C3 124.0(4)
C1 C2 C21 118.7(4)
C3 C2 C21 117.3(4)
N2 C3 C2 124.4(4)
N2 C3 C4 110.0(4)
C2 C3 C4 125.6(4)
C5 C4 C3 107.2(4)
C5 C4 H4 126.4
C3 C4 H4 126.4
C4 C5 C6 108.1(4)
C4 C5 H5 125.9
C6 C5 H5 125.9
N2 C6 C7 125.2(4)
N2 C6 C5 109.6(4)
C7 C6 C5 125.1(4)
C8 C7 C6 123.4(4)
C8 C7 C27 119.0(4)
C6 C7 C27 117.6(4)
N3 C8 C7 125.1(4)
N3 C8 C9 110.6(4)
C7 C8 C9 124.0(4)
C10 C9 C8 106.4(4)
C10 C9 H9 126.8
C8 C9 H9 126.8
C9 C10 C11 108.0(4)
C9 C10 H10 126.0
C11 C10 H10 126.0
N3 C11 C12 124.8(4)
N3 C11 C10 110.3(4)
C12 C11 C10 124.9(4)
C11 C12 C13 123.8(4)
C11 C12 C33 116.9(4)
C13 C12 C33 119.3(4)
N4 C13 C12 124.4(4)
N4 C13 C14 110.3(4)
C12 C13 C14 125.3(4)
C15 C14 C13 107.2(4)
C15 C14 H14 126.4
C13 C14 H14 126.4
C14 C15 C16 107.8(4)
C14 C15 H15 126.1
C16 C15 H15 126.1
C17 C16 N4 125.3(4)
C17 C16 C15 124.6(4)
N4 C16 C15 109.9(4)
C18 C17 C16 123.6(4)
C18 C17 C39 120.4(4)
C16 C17 C39 116.0(4)
N1 C18 C17 125.1(4)
N1 C18 C19 110.4(4)
C17 C18 C19 124.4(4)
C20 C19 C18 106.5(4)
C20 C19 H19 126.7
C18 C19 H19 126.7
C19 C20 C1 108.1(4)
C19 C20 H20 125.9
C1 C20 H20 125.9
C26 C21 C22 119.0(4)
C26 C21 C2 120.6(4)
C22 C21 C2 120.3(4)
C23 C22 C21 119.5(4)
C23 C22 H22 120.2
C21 C22 H22 120.2
C24 C23 C22 120.9(5)
C24 C23 H23 119.6
C22 C23 H23 119.6
C23 C24 C25 119.9(4)
C23 C24 H24 120.0
C25 C24 H24 120.0
C26 C25 C24 120.0(5)
C26 C25 H25 120.0
C24 C25 H25 120.0
C25 C26 C21 120.7(5)
C25 C26 H26 119.7
C21 C26 H26 119.7
C28 C27 C32 117.9(4)
C28 C27 C7 121.0(4)
C32 C27 C7 121.1(4)
C27 C28 C29 120.8(5)
C27 C28 H28 119.6
C29 C28 H28 119.6
C30 C29 C28 119.9(5)
C30 C29 H29 120.0
C28 C29 H29 120.0
C29 C30 C31 120.9(5)
C29 C30 H30 119.6
C31 C30 H30 119.6
C30 C31 C32 118.6(5)
C30 C31 H31 120.7
C32 C31 H31 120.7
C31 C32 C27 121.8(5)
C31 C32 H32 119.1
C27 C32 H32 119.1
C38 C33 C34 118.2(4)
C38 C33 C12 122.1(4)
C34 C33 C12 119.6(4)
C35 C34 C33 121.1(5)
C35 C34 H34 119.4
C33 C34 H34 119.4
C34 C35 C36 119.2(5)
C34 C35 H35 120.4
C36 C35 H35 120.4
C37 C36 C35 120.2(5)
C37 C36 H36 119.9
C35 C36 H36 119.9
C36 C37 C38 120.7(5)
C36 C37 H37 119.7
C38 C37 H37 119.7
C37 C38 C33 120.6(5)
C37 C38 H38 119.7
C33 C38 H38 119.7
C40 C39 C44 118.9(4)
C40 C39 C17 122.5(4)
C44 C39 C17 118.5(4)
C41 C40 C39 120.8(5)
C41 C40 H40 119.6
C39 C40 H40 119.6
C40 C41 C42 119.5(5)
C40 C41 H41 120.2
C42 C41 H41 120.2
C43 C42 C41 119.9(5)
C43 C42 H42 120.1
C41 C42 H42 120.1
C44 C43 C42 120.1(5)
C44 C43 H43 120.0
C42 C43 H43 120.0
C43 C44 C39 120.8(5)
C43 C44 H44 119.6
C39 C44 H44 119.6
F3 C45 F2 108.1(5)
F3 C45 F1 106.7(5)
F2 C45 F1 107.5(5)
F3 C45 S1 111.6(4)
F2 C45 S1 111.7(4)
F1 C45 S1 111.0(4)
C51 C46 C47 117.5(6)
C51 C46 C52 121.3(5)
C47 C46 C52 121.2(5)
C48 C47 C46 120.7(5)
C48 C47 H47 119.6
C46 C47 H47 119.6
C49 C48 C47 121.3(6)
C49 C48 H48 119.4
C47 C48 H48 119.4
C48 C49 C50 118.5(6)
C48 C49 H49 120.8
C50 C49 H49 120.8
C51 C50 C49 121.6(6)
C51 C50 H50 119.2
C49 C50 H50 119.2
C50 C51 C46 120.4(6)
C50 C51 H51 119.8
C46 C51 H51 119.8
C46 C52 H52A 109.5
C46 C52 H52B 109.5
H52A C52 H52B 109.5
C46 C52 H52C 109.5
H52A C52 H52C 109.5
H52B C52 H52C 109.5
C1 N1 C18 105.2(4)
C1 N1 Ga1 127.4(3)
C18 N1 Ga1 126.0(3)
C6 N2 C3 105.0(4)
C6 N2 Ga1 126.9(3)
C3 N2 Ga1 128.1(3)
C11 N3 C8 104.4(3)
C11 N3 Ga1 128.3(3)
C8 N3 Ga1 125.9(3)
C13 N4 C16 104.6(3)
C13 N4 Ga1 128.7(3)
C16 N4 Ga1 126.6(3)
S1 O1 Ga1 138.2(2)
O3 S1 O2 118.0(2)
O3 S1 O1 112.9(2)
O2 S1 O1 114.2(2)
O3 S1 C45 104.6(2)
O2 S1 C45 105.4(2)
O1 S1 C45 99.0(2)
O1 Ga1 N3 93.99(14)
O1 Ga1 N4 99.47(14)
N3 Ga1 N4 88.89(14)
O1 Ga1 N2 95.10(14)
N3 Ga1 N2 89.24(14)
N4 Ga1 N2 165.41(15)
O1 Ga1 N1 99.23(14)
N3 Ga1 N1 166.78(15)
N4 Ga1 N1 89.03(14)
N2 Ga1 N1 89.49(14)

loop_
_geom_bond_atom_site_label_1
_geom_bond_atom_site_label_2
_geom_bond_distance
C1 C2 1.387(6)
C1 N1 1.388(5)
C1 C20 1.433(6)
C2 C3 1.411(6)
C2 C21 1.509(6)
C3 N2 1.396(5)
C3 C4 1.421(6)
C4 C5 1.349(6)
C4 H4 0.9500
C5 C6 1.418(6)
C5 H5 0.9500
C6 N2 1.393(5)
C6 C7 1.398(6)
C7 C8 1.390(6)
C7 C27 1.488(6)
C8 N3 1.389(5)
C8 C9 1.441(6)
C9 C10 1.346(6)
C9 H9 0.9500
C10 C11 1.430(6)
C10 H10 0.9500
C11 N3 1.389(5)
C11 C12 1.394(6)
C12 C13 1.400(6)
C12 C33 1.499(6)
C13 N4 1.397(5)
C13 C14 1.433(6)
C14 C15 1.350(6)
C14 H14 0.9500
C15 C16 1.432(6)
C15 H15 0.9500
C16 C17 1.392(6)
C16 N4 1.401(5)
C17 C18 1.392(6)
C17 C39 1.494(6)
C18 N1 1.389(5)
C18 C19 1.438(6)
C19 C20 1.350(6)
C19 H19 0.9500
C20 H20 0.9500
C21 C26 1.384(6)
C21 C22 1.406(6)
C22 C23 1.381(6)
C22 H22 0.9500
C23 C24 1.371(6)
C23 H23 0.9500
C24 C25 1.383(6)
C24 H24 0.9500
C25 C26 1.378(6)
C25 H25 0.9500
C26 H26 0.9500
C27 C28 1.391(6)
C27 C32 1.395(6)
C28 C29 1.393(6)
C28 H28 0.9500
C29 C30 1.373(6)
C29 H29 0.9500
C30 C31 1.388(7)
C30 H30 0.9500
C31 C32 1.392(6)
C31 H31 0.9500
C32 H32 0.9500
C33 C38 1.391(6)
C33 C34 1.401(6)
C34 C35 1.389(6)
C34 H34 0.9500
C35 C36 1.395(7)
C35 H35 0.9500
C36 C37 1.367(7)
C36 H36 0.9500
C37 C38 1.388(6)
C37 H37 0.9500
C38 H38 0.9500
C39 C40 1.388(6)
C39 C44 1.394(6)
C40 C41 1.388(6)
C40 H40 0.9500
C41 C42 1.393(6)
C41 H41 0.9500
C42 C43 1.390(6)
C42 H42 0.9500
C43 C44 1.374(6)
C43 H43 0.9500
C44 H44 0.9500
C45 F3 1.319(6)
C45 F2 1.326(6)
C45 F1 1.340(6)
C45 S1 1.808(6)
C46 C51 1.395(7)
C46 C47 1.399(7)
C46 C52 1.496(7)
C47 C48 1.393(8)
C47 H47 0.9500
C48 C49 1.356(7)
C48 H48 0.9500
C49 C50 1.384(7)
C49 H49 0.9500
C50 C51 1.380(7)
C50 H50 0.9500
C51 H51 0.9500
C52 H52A 0.9800
C52 H52B 0.9800
C52 H52C 0.9800
N1 Ga1 2.006(4)
N2 Ga1 2.001(4)
N3 Ga1 1.994(4)
N4 Ga1 1.996(4)
O1 S1 1.482(3)
O1 Ga1 1.963(3)
O2 S1 1.429(3)
O3 S1 1.422(3)

loop_
_geom_torsion_atom_site_label_1
_geom_torsion_atom_site_label_2
_geom_torsion_atom_site_label_3
_geom_torsion_atom_site_label_4
_geom_torsion
N1 C1 C2 C3 -7.3(8)
C20 C1 C2 C3 171.2(5)
N1 C1 C2 C21 173.5(4)
C20 C1 C2 C21 -8.0(7)
C1 C2 C3 N2 -2.9(8)
C21 C2 C3 N2 176.2(4)
C1 C2 C3 C4 177.9(5)
C21 C2 C3 C4 -2.9(7)
N2 C3 C4 C5 -2.2(5)
C2 C3 C4 C5 177.0(5)
C3 C4 C5 C6 0.8(6)
C4 C5 C6 N2 0.9(6)
C4 C5 C6 C7 178.0(5)
N2 C6 C7 C8 9.9(8)
C5 C6 C7 C8 -166.8(5)
N2 C6 C7 C27 -173.2(4)
C5 C6 C7 C27 10.2(7)
C6 C7 C8 N3 3.0(8)
C27 C7 C8 N3 -173.9(5)
C6 C7 C8 C9 176.4(5)
C27 C7 C8 C9 -0.5(7)
N3 C8 C9 C10 4.0(6)
C7 C8 C9 C10 -170.3(5)
C8 C9 C10 C11 -2.1(6)
C9 C10 C11 N3 -0.4(6)
C9 C10 C11 C12 -178.7(5)
N3 C11 C12 C13 -9.5(8)
C10 C11 C12 C13 168.5(5)
N3 C11 C12 C33 172.0(4)
C10 C11 C12 C33 -10.1(7)
C11 C12 C13 N4 0.0(7)
C33 C12 C13 N4 178.5(4)
C11 C12 C13 C14 -176.6(5)
C33 C12 C13 C14 1.9(7)
N4 C13 C14 C15 -2.5(5)
C12 C13 C14 C15 174.5(5)
C13 C14 C15 C16 1.4(5)
C14 C15 C16 C17 176.4(4)
C14 C15 C16 N4 0.2(5)
N4 C16 C17 C18 9.6(8)
C15 C16 C17 C18 -166.1(5)
N4 C16 C17 C39 -171.6(4)
C15 C16 C17 C39 12.8(7)
C16 C17 C18 N1 -1.4(8)
C39 C17 C18 N1 179.7(4)
C16 C17 C18 C19 175.0(4)
C39 C17 C18 C19 -3.8(7)
N1 C18 C19 C20 2.2(5)
C17 C18 C19 C20 -174.7(5)
C18 C19 C20 C1 -1.2(5)
C2 C1 C20 C19 -178.8(4)
N1 C1 C20 C19 -0.1(6)
C1 C2 C21 C26 119.0(5)
C3 C2 C21 C26 -60.2(6)
C1 C2 C21 C22 -63.8(6)
C3 C2 C21 C22 116.9(5)
C26 C21 C22 C23 -0.7(7)
C2 C21 C22 C23 -177.9(5)
C21 C22 C23 C24 2.1(8)
C22 C23 C24 C25 -1.8(8)
C23 C24 C25 C26 0.0(8)
C24 C25 C26 C21 1.4(8)
C22 C21 C26 C25 -1.0(7)
C2 C21 C26 C25 176.2(4)
C8 C7 C27 C28 57.9(6)
C6 C7 C27 C28 -119.2(5)
C8 C7 C27 C32 -122.8(5)
C6 C7 C27 C32 60.1(6)
C32 C27 C28 C29 0.0(6)
C7 C27 C28 C29 179.4(4)
C27 C28 C29 C30 -1.0(7)
C28 C29 C30 C31 2.3(7)
C29 C30 C31 C32 -2.7(7)
C30 C31 C32 C27 1.8(7)
C28 C27 C32 C31 -0.5(7)
C7 C27 C32 C31 -179.8(4)
C11 C12 C33 C38 120.6(5)
C13 C12 C33 C38 -58.1(6)
C11 C12 C33 C34 -57.9(6)
C13 C12 C33 C34 123.4(5)
C38 C33 C34 C35 -1.3(7)
C12 C33 C34 C35 177.3(4)
C33 C34 C35 C36 1.0(7)
C34 C35 C36 C37 0.0(7)
C35 C36 C37 C38 -0.7(8)
C36 C37 C38 C33 0.4(7)
C34 C33 C38 C37 0.5(7)
C12 C33 C38 C37 -178.0(4)
C18 C17 C39 C40 69.4(6)
C16 C17 C39 C40 -109.5(5)
C18 C17 C39 C44 -113.3(5)
C16 C17 C39 C44 67.8(6)
C44 C39 C40 C41 -2.3(7)
C17 C39 C40 C41 174.9(4)
C39 C40 C41 C42 0.5(7)
C40 C41 C42 C43 1.9(7)
C41 C42 C43 C44 -2.5(7)
C42 C43 C44 C39 0.6(7)
C40 C39 C44 C43 1.7(7)
C17 C39 C44 C43 -175.6(4)
C51 C46 C47 C48 -0.8(8)
C52 C46 C47 C48 178.1(5)
C46 C47 C48 C49 -0.1(9)
C47 C48 C49 C50 0.4(9)
C48 C49 C50 C51 0.2(8)
C49 C50 C51 C46 -1.1(8)
C47 C46 C51 C50 1.3(8)
C52 C46 C51 C50 -177.5(5)
C2 C1 N1 C18 -179.8(5)
C20 C1 N1 C18 1.5(5)
C2 C1 N1 Ga1 13.4(7)
C20 C1 N1 Ga1 -165.2(3)
C17 C18 N1 C1 174.6(5)
C19 C18 N1 C1 -2.2(5)
C17 C18 N1 Ga1 -18.4(7)
C19 C18 N1 Ga1 164.7(3)
C7 C6 N2 C3 -179.3(4)
C5 C6 N2 C3 -2.2(5)
C7 C6 N2 Ga1 -2.2(7)
C5 C6 N2 Ga1 174.9(3)
C2 C3 N2 C6 -176.5(4)
C4 C3 N2 C6 2.7(5)
C2 C3 N2 Ga1 6.4(7)
C4 C3 N2 Ga1 -174.4(3)
C12 C11 N3 C8 -179.0(5)
C10 C11 N3 C8 2.8(5)
C12 C11 N3 Ga1 14.0(7)
C10 C11 N3 Ga1 -164.3(3)
C7 C8 N3 C11 170.1(5)
C9 C8 N3 C11 -4.1(5)
C7 C8 N3 Ga1 -22.4(7)
C9 C8 N3 Ga1 163.4(3)
C12 C13 N4 C16 -174.5(4)
C14 C13 N4 C16 2.6(5)
C12 C13 N4 Ga1 4.6(7)
C14 C13 N4 Ga1 -178.4(3)
C17 C16 N4 C13 -177.9(4)
C15 C16 N4 C13 -1.7(5)
C17 C16 N4 Ga1 3.0(7)
C15 C16 N4 Ga1 179.2(3)
Ga1 O1 S1 O3 97.6(3)
Ga1 O1 S1 O2 -40.8(4)
Ga1 O1 S1 C45 -152.2(3)
F3 C45 S1 O3 176.7(4)
F2 C45 S1 O3 55.6(5)
F1 C45 S1 O3 -64.4(4)
F3 C45 S1 O2 -58.2(5)
F2 C45 S1 O2 -179.3(4)
F1 C45 S1 O2 60.7(4)
F3 C45 S1 O1 60.1(5)
F2 C45 S1 O1 -61.0(4)
F1 C45 S1 O1 179.0(4)
S1 O1 Ga1 N3 -131.6(3)
S1 O1 Ga1 N4 -42.1(3)
S1 O1 Ga1 N2 138.8(3)
S1 O1 Ga1 N1 48.4(3)
C11 N3 Ga1 O1 91.7(4)
C8 N3 Ga1 O1 -72.8(4)
C11 N3 Ga1 N4 -7.8(4)
C8 N3 Ga1 N4 -172.3(4)
C11 N3 Ga1 N2 -173.3(4)
C8 N3 Ga1 N2 22.2(4)
C11 N3 Ga1 N1 -88.7(7)
C8 N3 Ga1 N1 106.8(7)
C13 N4 Ga1 O1 -94.8(4)
C16 N4 Ga1 O1 84.0(4)
C13 N4 Ga1 N3 -1.0(4)
C16 N4 Ga1 N3 177.9(4)
C13 N4 Ga1 N2 81.7(7)
C16 N4 Ga1 N2 -99.4(7)
C13 N4 Ga1 N1 166.0(4)
C16 N4 Ga1 N1 -15.2(4)
C6 N2 Ga1 O1 83.1(4)
C3 N2 Ga1 O1 -100.4(4)
C6 N2 Ga1 N3 -10.8(4)
C3 N2 Ga1 N3 165.6(4)
C6 N2 Ga1 N4 -93.5(6)
C3 N2 Ga1 N4 83.0(7)
C6 N2 Ga1 N1 -177.7(4)
C3 N2 Ga1 N1 -1.2(4)
C1 N1 Ga1 O1 87.0(4)
C18 N1 Ga1 O1 -77.1(4)
C1 N1 Ga1 N3 -92.6(7)
C18 N1 Ga1 N3 103.3(7)
C1 N1 Ga1 N4 -173.6(4)
C18 N1 Ga1 N4 22.4(4)
C1 N1 Ga1 N2 -8.1(4)
C18 N1 Ga1 N2 -172.2(4)
